data_1519201
loop_
_publ_author_name
'Butler, Ian R.'
'Coles, Simon J.'
'Hursthouse, Michael B.'

_publ_section_title
;
 C27H22BrFe1.50Si
;
_journal_name_full 'Crystal Structure Report Archive'
_journal_page_first 754
_journal_year 1998
_chemical_formula_sum 'C27 H22 Br Fe1.5 Si'
_chemical_formula_weight 538.22
_space_group_IT_number 14
_symmetry_cell_setting monoclinic
_symmetry_space_group_name_Hall '-P 2ybc'
_symmetry_space_group_name_H-M 'P 1 21/c 1'
_atom_sites_solution_hydrogens geom
_atom_sites_solution_primary direct
_atom_sites_solution_secondary difmap
_cell_angle_alpha 90.00
_cell_angle_beta 111.60(3)
_cell_angle_gamma 90.00
_cell_formula_units_Z 4
_cell_length_a 13.275(3)
_cell_length_b 10.233(2)
_cell_length_c 17.999(4)
_cell_measurement_temperature 293(2)
_cell_volume 2273.3(10)
_computing_structure_refinement 'SHELXL-92 (Sheldrick, 1993)'
_computing_structure_solution 'SHELXS-86 (Sheldrick, 1990)'
_diffrn_ambient_temperature 293(2)
_diffrn_radiation_monochromator graphite
_diffrn_radiation_source 'fine-focus sealed tube'
_diffrn_radiation_type CuK\a
_diffrn_radiation_wavelength 1.54178
_diffrn_reflns_av_R_equivalents 0.0543
_diffrn_reflns_av_sigmaI/netI 0.0977
_diffrn_reflns_limit_h_max 0
_diffrn_reflns_limit_h_min -14
_diffrn_reflns_limit_k_max 0
_diffrn_reflns_limit_k_min -11
_diffrn_reflns_limit_l_max 19
_diffrn_reflns_limit_l_min -18
_diffrn_reflns_number 3243
_diffrn_reflns_theta_max 58.62
_diffrn_reflns_theta_min 3.58
_exptl_absorpt_coefficient_mu 10.418
_exptl_crystal_density_diffrn 1.573
_exptl_crystal_F_000 1088
_exptl_crystal_size_max 0.3
_exptl_crystal_size_mid 0.2
_exptl_crystal_size_min 0.2
_refine_diff_density_max 0.507
_refine_diff_density_min -1.410
_refine_diff_density_rms 0.136
_refine_ls_extinction_method none
_refine_ls_goodness_of_fit_all 0.965
_refine_ls_goodness_of_fit_obs 1.206
_refine_ls_matrix_type full
_refine_ls_number_parameters 277
_refine_ls_number_reflns 3090
_refine_ls_number_restraints 0
_refine_ls_restrained_S_all 1.008
_refine_ls_restrained_S_obs 1.206
_refine_ls_R_factor_all 0.1453
_refine_ls_R_factor_obs 0.0833
_refine_ls_shift/esd_max -0.000
_refine_ls_shift/esd_mean 0.000
_refine_ls_structure_factor_coef Fsqd
_refine_ls_weighting_scheme 'calc w=1/[\s^2^(Fo^2^)+(0.1640P)^2^+0.0000P] where P=(Fo^2^+2Fc^2^)/3'
_refine_ls_wR_factor_all 0.2543
_refine_ls_wR_factor_obs 0.2186
_reflns_number_observed 1701
_reflns_number_total 3094
_reflns_observed_criterion >2sigma(I)
_cod_data_source_file eCrystal-754.cif
_cod_data_source_block 03HUR1134
_cod_depositor_comments
;
Citation :
Butler, Ian. R. and Coles, Simon J. and Hursthouse, Michael B. (1998) 
University of Southampton, Crystal Structure Report Archive. 

More at:
http://ecrystals.chem.soton.ac.uk/754/

The following automatic conversions were performed:

'_symmetry_cell_setting' value 'Monoclinic' changed to 'monoclinic'
according to the built-in table from CIF Core dictionary named
'cif_core.dic' version 2.4.1 from 2010-06-29.

Automatic conversion script
Id: cif_fix_values 3105 2015-03-04 15:46:00Z robertas 
;
_cod_original_cell_volume 2273.3(8)
_cod_original_sg_symbol_H-M P2(1)/c
_cod_original_formula_sum 'C27 H22 Br Fe1.50 Si'
_cod_database_code 1519201

loop_
_symmetry_equiv_pos_as_xyz
'x, y, z'
'-x, y+1/2, -z+1/2'
'-x, -y, -z'
'x, -y-1/2, z-1/2'

loop_
_atom_site_aniso_label
_atom_site_aniso_U_11
_atom_site_aniso_U_22
_atom_site_aniso_U_33
_atom_site_aniso_U_23
_atom_site_aniso_U_13
_atom_site_aniso_U_12
Br1 0.173(2) 0.138(2) 0.1042(13) 0.0094(10) 0.0828(13) 0.0036(12)
Fe1 0.0711(11) 0.0532(9) 0.0433(9) 0.0001(7) 0.0236(8) -0.0005(8)
Fe2 0.0478(12) 0.0523(13) 0.0496(12) 0.0135(9) 0.0250(10) 0.0064(9)
Si1 0.0461(14) 0.056(2) 0.0444(14) 0.0008(12) 0.0205(11) -0.0023(12)
C1 0.148(13) 0.077(8) 0.049(7) 0.026(6) 0.040(7) 0.020(8)
C2 0.120(11) 0.067(8) 0.053(7) 0.005(6) 0.026(7) 0.000(7)
C3 0.104(10) 0.092(9) 0.054(7) 0.012(7) 0.021(7) 0.019(8)
C4 0.088(9) 0.103(10) 0.070(8) -0.027(8) 0.021(7) 0.005(8)
C5 0.089(9) 0.104(10) 0.060(7) 0.002(7) 0.015(7) -0.002(8)
C6 0.092(8) 0.062(6) 0.052(6) -0.011(5) 0.031(6) -0.006(6)
C7 0.124(11) 0.048(6) 0.046(6) 0.011(5) 0.031(6) 0.008(7)
C8 0.093(9) 0.080(8) 0.068(7) -0.002(6) 0.046(7) 0.008(7)
C9 0.072(7) 0.066(7) 0.054(6) 0.002(5) 0.028(5) -0.008(6)
C10 0.054(6) 0.057(6) 0.054(6) 0.009(5) 0.029(5) 0.002(5)
C11 0.037(5) 0.064(6) 0.051(5) -0.005(5) 0.026(4) -0.003(5)
C12 0.071(7) 0.066(7) 0.072(8) 0.008(6) 0.034(6) 0.012(6)
C13 0.061(7) 0.090(8) 0.066(7) 0.027(7) 0.020(6) 0.014(6)
C14 0.071(8) 0.134(12) 0.045(7) 0.017(8) 0.003(6) -0.008(8)
C15 0.100(9) 0.113(10) 0.048(7) -0.011(7) 0.008(6) -0.002(9)
C16 0.075(8) 0.057(7) 0.081(8) 0.001(6) 0.013(6) 0.002(6)
C17 0.058(6) 0.060(6) 0.046(6) -0.008(5) 0.025(5) 0.001(5)
C18 0.067(8) 0.067(7) 0.110(9) -0.009(7) 0.043(7) -0.012(6)
C19 0.087(9) 0.110(11) 0.133(12) -0.036(10) 0.073(9) -0.050(9)
C20 0.154(16) 0.065(8) 0.092(10) 0.008(7) 0.056(10) -0.005(9)
C21 0.083(10) 0.076(9) 0.119(12) 0.013(8) 0.032(9) -0.001(7)
C22 0.078(8) 0.067(7) 0.067(7) -0.003(6) 0.027(6) -0.017(6)
C23 0.057(6) 0.065(6) 0.038(5) 0.007(5) 0.024(5) 0.001(5)
C24 0.064(7) 0.069(7) 0.063(7) 0.022(6) 0.023(5) -0.008(6)
C25 0.054(6) 0.088(8) 0.106(10) 0.063(8) 0.046(7) 0.030(6)
C26 0.101(10) 0.087(9) 0.080(9) 0.027(7) 0.061(7) 0.016(8)
C27 0.063(7) 0.073(7) 0.058(6) 0.011(5) 0.036(5) 0.001(5)

loop_
_atom_site_label
_atom_site_type_symbol
_atom_site_fract_x
_atom_site_fract_y
_atom_site_fract_z
_atom_site_U_iso_or_equiv
_atom_site_thermal_displace_type
_atom_site_occupancy
_atom_site_calc_flag
_atom_site_refinement_flags
_atom_site_disorder_group
Br1 Br 0.2279(2) 0.0016(2) 0.39682(11) 0.1295(8) Uani 1 d . .
Fe1 Fe 0.31788(13) 0.02469(14) 0.23757(9) 0.0551(5) Uani 1 d . .
Fe2 Fe 0.5000 0.0000 0.0000 0.0479(6) Uani 1 d S .
Si1 Si 0.2663(2) -0.0800(3) 0.04204(14) 0.0479(7) Uani 1 d . .
C1 C 0.3145(13) -0.0411(12) 0.3421(7) 0.090(4) Uani 1 d . .
C2 C 0.3025(11) -0.1501(11) 0.2859(6) 0.082(4) Uani 1 d . .
H2 H 0.2447(11) -0.2081(11) 0.2665(6) 0.098 Uiso 1 calc R .
C3 C 0.3990(11) -0.1480(13) 0.2672(7) 0.086(4) Uani 1 d . .
H3 H 0.4148(11) -0.2061(13) 0.2333(7) 0.103 Uiso 1 calc R .
C4 C 0.4649(11) -0.0453(13) 0.3079(7) 0.089(4) Uani 1 d . .
H4 H 0.5301(11) -0.0223(13) 0.3033(7) 0.107 Uiso 1 calc R .
C5 C 0.4213(11) 0.0156(12) 0.3543(7) 0.088(4) Uani 1 d . .
H5 H 0.4535(11) 0.0837(12) 0.3891(7) 0.105 Uiso 1 calc R .
C6 C 0.3394(9) 0.1460(9) 0.1536(5) 0.067(3) Uani 1 d . .
H6 H 0.4039(9) 0.1624(9) 0.1462(5) 0.081 Uiso 1 calc R .
C7 C 0.2997(10) 0.2160(10) 0.2054(6) 0.073(3) Uani 1 d . .
H7 H 0.3352(10) 0.2850(10) 0.2383(6) 0.088 Uiso 1 calc R .
C8 C 0.1999(10) 0.1656(11) 0.1995(6) 0.076(3) Uani 1 d . .
H8 H 0.1562(10) 0.1961(11) 0.2260(6) 0.091 Uiso 1 calc R .
C9 C 0.1771(8) 0.0597(10) 0.1457(6) 0.063(3) Uani 1 d . .
H9 H 0.1161(8) 0.0067(10) 0.1323(6) 0.075 Uiso 1 calc R .
C10 C 0.2622(8) 0.0452(9) 0.1146(6) 0.052(2) Uani 1 d . .
C11 C 0.1784(7) -0.0224(9) -0.0589(5) 0.048(2) Uani 1 d . .
C12 C 0.1465(8) 0.1072(10) -0.0749(6) 0.067(3) Uani 1 d . .
H12 H 0.1651(8) 0.1673(10) -0.0332(6) 0.081 Uiso 1 calc R .
C13 C 0.0879(8) 0.1475(12) -0.1513(7) 0.073(3) Uani 1 d . .
H13 H 0.0671(8) 0.2347(12) -0.1602(7) 0.088 Uiso 1 calc R .
C14 C 0.0589(9) 0.0633(15) -0.2153(7) 0.089(4) Uani 1 d . .
H14 H 0.0194(9) 0.0933(15) -0.2666(7) 0.107 Uiso 1 calc R .
C15 C 0.0887(10) -0.0650(14) -0.2027(7) 0.092(4) Uani 1 d . .
H15 H 0.0717(10) -0.1229(14) -0.2454(7) 0.111 Uiso 1 calc R .
C16 C 0.1453(9) -0.1080(11) -0.1244(7) 0.075(3) Uani 1 d . .
H16 H 0.1615(9) -0.1964(11) -0.1156(7) 0.091 Uiso 1 calc R .
C17 C 0.2110(8) -0.2383(9) 0.0619(5) 0.053(2) Uani 1 d . .
C18 C 0.1013(9) -0.2506(11) 0.0496(7) 0.078(3) Uani 1 d . .
H18 H 0.0546(9) -0.1805(11) 0.0292(7) 0.094 Uiso 1 calc R .
C19 C 0.0610(11) -0.3687(15) 0.0679(8) 0.101(5) Uani 1 d . .
H19 H -0.0121(11) -0.3750(15) 0.0601(8) 0.121 Uiso 1 calc R .
C20 C 0.1268(15) -0.4741(13) 0.0968(8) 0.101(5) Uani 1 d . .
H20 H 0.0999(15) -0.5497(13) 0.1113(8) 0.121 Uiso 1 calc R .
C21 C 0.2344(12) -0.4669(12) 0.1041(8) 0.094(4) Uani 1 d . .
H21 H 0.2799(12) -0.5392(12) 0.1194(8) 0.113 Uiso 1 calc R .
C22 C 0.2715(9) -0.3476(11) 0.0877(6) 0.070(3) Uani 1 d . .
H22 H 0.3444(9) -0.3422(11) 0.0950(6) 0.084 Uiso 1 calc R .
C23 C 0.4062(7) -0.1101(9) 0.0456(5) 0.052(2) Uani 1 d . .
C24 C 0.5064(8) -0.0763(11) 0.1057(6) 0.065(3) Uani 1 d . .
H24 H 0.5138(8) -0.0284(11) 0.1514(6) 0.078 Uiso 1 calc R .
C25 C 0.5962(9) -0.1265(11) 0.0864(8) 0.078(4) Uani 1 d . .
H25 H 0.6697(9) -0.1171(11) 0.1162(8) 0.094 Uiso 1 calc R .
C26 C 0.5486(11) -0.1921(12) 0.0134(8) 0.081(3) Uani 1 d . .
H26 H 0.5866(11) -0.2335(12) -0.0142(8) 0.098 Uiso 1 calc R .
C27 C 0.4336(8) -0.1858(10) -0.0124(6) 0.061(3) Uani 1 d . .
H27 H 0.3845(8) -0.2238(10) -0.0584(6) 0.073 Uiso 1 calc R .

loop_
_atom_type_symbol
_atom_type_description
_atom_type_scat_dispersion_real
_atom_type_scat_dispersion_imag
_atom_type_scat_source
C C 0.0181 0.0091 'International Tables Vol C Tables 4.2.6.8 and 6.1.1.4'
H H 0.0000 0.0000 'International Tables Vol C Tables 4.2.6.8 and 6.1.1.4'
Si Si 0.2541 0.3302 'International Tables Vol C Tables 4.2.6.8 and 6.1.1.4'
Fe Fe -1.1336 3.1974 'International Tables Vol C Tables 4.2.6.8 and 6.1.1.4'
Br Br -0.6763 1.2805 'International Tables Vol C Tables 4.2.6.8 and 6.1.1.4'

loop_
_geom_angle_atom_site_label_1
_geom_angle_atom_site_label_2
_geom_angle_atom_site_label_3
_geom_angle
_geom_angle_site_symmetry_1
_geom_angle_site_symmetry_3
C1 Fe1 C9 119.5(5) . .
C1 Fe1 C4 69.3(6) . .
C9 Fe1 C4 164.2(5) . .
C1 Fe1 C7 123.2(5) . .
C9 Fe1 C7 67.6(5) . .
C4 Fe1 C7 120.3(6) . .
C1 Fe1 C2 42.8(4) . .
C9 Fe1 C2 107.3(5) . .
C4 Fe1 C2 69.3(5) . .
C7 Fe1 C2 161.9(5) . .
C1 Fe1 C3 69.9(5) . .
C9 Fe1 C3 127.5(5) . .
C4 Fe1 C3 40.0(5) . .
C7 Fe1 C3 155.2(6) . .
C2 Fe1 C3 41.4(4) . .
C1 Fe1 C5 42.5(5) . .
C9 Fe1 C5 156.6(5) . .
C4 Fe1 C5 38.2(5) . .
C7 Fe1 C5 107.5(5) . .
C2 Fe1 C5 69.9(5) . .
C3 Fe1 C5 66.5(5) . .
C1 Fe1 C8 105.7(5) . .
C9 Fe1 C8 40.5(4) . .
C4 Fe1 C8 153.9(5) . .
C7 Fe1 C8 39.8(4) . .
C2 Fe1 C8 125.3(5) . .
C3 Fe1 C8 164.3(5) . .
C5 Fe1 C8 121.1(5) . .
C1 Fe1 C6 161.0(5) . .
C9 Fe1 C6 68.2(4) . .
C4 Fe1 C6 108.1(5) . .
C7 Fe1 C6 40.7(4) . .
C2 Fe1 C6 155.4(4) . .
C3 Fe1 C6 120.9(5) . .
C5 Fe1 C6 124.1(5) . .
C8 Fe1 C6 68.0(4) . .
C1 Fe1 C10 155.6(5) . .
C9 Fe1 C10 41.2(4) . .
C4 Fe1 C10 125.9(5) . .
C7 Fe1 C10 68.9(4) . .
C2 Fe1 C10 119.6(4) . .
C3 Fe1 C10 108.3(4) . .
C5 Fe1 C10 160.6(5) . .
C8 Fe1 C10 69.1(4) . .
C6 Fe1 C10 40.9(3) . .
C24 Fe2 C24 180.0 . 3_655
C24 Fe2 C26 112.4(4) . 3_655
C24 Fe2 C26 67.6(4) 3_655 3_655
C24 Fe2 C26 67.6(4) . .
C24 Fe2 C26 112.4(4) 3_655 .
C26 Fe2 C26 180.0 3_655 .
C24 Fe2 C23 40.5(3) . .
C24 Fe2 C23 139.5(3) 3_655 .
C26 Fe2 C23 111.1(4) 3_655 .
C26 Fe2 C23 68.9(4) . .
C24 Fe2 C23 139.5(3) . 3_655
C24 Fe2 C23 40.5(3) 3_655 3_655
C26 Fe2 C23 68.9(4) 3_655 3_655
C26 Fe2 C23 111.1(4) . 3_655
C23 Fe2 C23 180.0 . 3_655
C24 Fe2 C25 138.5(4) . 3_655
C24 Fe2 C25 41.5(4) 3_655 3_655
C26 Fe2 C25 39.8(4) 3_655 3_655
C26 Fe2 C25 140.2(4) . 3_655
C23 Fe2 C25 110.3(4) . 3_655
C23 Fe2 C25 69.7(4) 3_655 3_655
C24 Fe2 C25 41.5(4) . .
C24 Fe2 C25 138.5(4) 3_655 .
C26 Fe2 C25 140.2(4) 3_655 .
C26 Fe2 C25 39.8(4) . .
C23 Fe2 C25 69.7(4) . .
C23 Fe2 C25 110.3(4) 3_655 .
C25 Fe2 C25 180.0 3_655 .
C24 Fe2 C27 112.5(4) . 3_655
C24 Fe2 C27 67.5(4) 3_655 3_655
C26 Fe2 C27 40.4(4) 3_655 3_655
C26 Fe2 C27 139.6(4) . 3_655
C23 Fe2 C27 139.0(3) . 3_655
C23 Fe2 C27 41.0(3) 3_655 3_655
C25 Fe2 C27 68.1(4) 3_655 3_655
C25 Fe2 C27 111.9(4) . 3_655
C24 Fe2 C27 67.5(4) . .
C24 Fe2 C27 112.5(4) 3_655 .
C26 Fe2 C27 139.6(4) 3_655 .
C26 Fe2 C27 40.4(4) . .
C23 Fe2 C27 41.0(3) . .
C23 Fe2 C27 139.0(3) 3_655 .
C25 Fe2 C27 111.9(4) 3_655 .
C25 Fe2 C27 68.1(4) . .
C27 Fe2 C27 180.0 3_655 .
C10 Si1 C11 107.5(4) . .
C10 Si1 C23 112.3(4) . .
C11 Si1 C23 110.2(4) . .
C10 Si1 C17 110.6(4) . .
C11 Si1 C17 108.2(4) . .
C23 Si1 C17 107.9(4) . .
C5 C1 C2 104.8(12) . .
C5 C1 Br1 126.1(10) . .
C2 C1 Br1 128.5(12) . .
C5 C1 Fe1 69.9(7) . .
C2 C1 Fe1 69.3(6) . .
Br1 C1 Fe1 131.3(7) . .
C3 C2 C1 105.5(12) . .
C3 C2 Fe1 69.4(7) . .
C1 C2 Fe1 68.0(6) . .
C4 C3 C2 109.3(12) . .
C4 C3 Fe1 69.6(7) . .
C2 C3 Fe1 69.2(7) . .
C5 C4 C3 110.4(13) . .
C5 C4 Fe1 71.7(8) . .
C3 C4 Fe1 70.4(7) . .
C4 C5 C1 109.8(12) . .
C4 C5 Fe1 70.1(7) . .
C1 C5 Fe1 67.6(6) . .
C7 C6 C10 108.2(10) . .
C7 C6 Fe1 68.7(6) . .
C10 C6 Fe1 70.1(5) . .
C8 C7 C6 109.6(10) . .
C8 C7 Fe1 71.0(6) . .
C6 C7 Fe1 70.6(6) . .
C7 C8 C9 107.2(10) . .
C7 C8 Fe1 69.3(6) . .
C9 C8 Fe1 68.5(6) . .
C8 C9 C10 110.2(10) . .
C8 C9 Fe1 71.0(6) . .
C10 C9 Fe1 71.2(6) . .
C9 C10 C6 104.8(9) . .
C9 C10 Si1 125.3(8) . .
C6 C10 Si1 129.9(7) . .
C9 C10 Fe1 67.5(5) . .
C6 C10 Fe1 69.0(5) . .
Si1 C10 Fe1 126.5(5) . .
C12 C11 C16 116.4(9) . .
C12 C11 Si1 122.6(7) . .
C16 C11 Si1 120.9(7) . .
C13 C12 C11 120.8(11) . .
C12 C13 C14 122.2(11) . .
C15 C14 C13 119.2(10) . .
C14 C15 C16 119.0(11) . .
C15 C16 C11 122.3(10) . .
C22 C17 C18 115.6(10) . .
C22 C17 Si1 123.8(8) . .
C18 C17 Si1 120.6(8) . .
C17 C18 C19 120.3(11) . .
C20 C19 C18 121.4(12) . .
C19 C20 C21 119.2(13) . .
C20 C21 C22 117.4(12) . .
C17 C22 C21 125.9(11) . .
C24 C23 C27 105.5(9) . .
C24 C23 Si1 129.1(7) . .
C27 C23 Si1 125.1(7) . .
C24 C23 Fe2 68.6(5) . .
C27 C23 Fe2 70.0(5) . .
Si1 C23 Fe2 129.6(5) . .
C23 C24 C25 110.7(10) . .
C23 C24 Fe2 70.9(5) . .
C25 C24 Fe2 70.5(5) . .
C26 C25 C24 105.5(10) . .
C26 C25 Fe2 69.7(6) . .
C24 C25 Fe2 67.9(5) . .
C25 C26 C27 110.0(9) . .
C25 C26 Fe2 70.5(7) . .
C27 C26 Fe2 70.5(6) . .
C26 C27 C23 108.2(9) . .
C26 C27 Fe2 69.1(6) . .
C23 C27 Fe2 69.0(6) . .

loop_
_geom_bond_atom_site_label_1
_geom_bond_atom_site_label_2
_geom_bond_distance
_geom_bond_site_symmetry_2
Br1 C1 1.821(14) .
Fe1 C1 2.014(10) .
Fe1 C9 2.019(10) .
Fe1 C4 2.025(13) .
Fe1 C7 2.031(10) .
Fe1 C2 2.032(11) .
Fe1 C3 2.035(12) .
Fe1 C5 2.045(12) .
Fe1 C8 2.053(11) .
Fe1 C6 2.055(10) .
Fe1 C10 2.069(9) .
Fe2 C24 2.029(9) .
Fe2 C24 2.029(9) 3_655
Fe2 C26 2.055(12) 3_655
Fe2 C26 2.055(12) .
Fe2 C23 2.060(9) .
Fe2 C23 2.060(9) 3_655
Fe2 C25 2.065(9) 3_655
Fe2 C25 2.065(9) .
Fe2 C27 2.073(10) 3_655
Fe2 C27 2.073(10) .
Si1 C10 1.845(10) .
Si1 C11 1.857(9) .
Si1 C23 1.861(9) .
Si1 C17 1.867(10) .
C1 C5 1.47(2) .
C1 C2 1.47(2) .
C2 C3 1.44(2) .
C3 C4 1.39(2) .
C4 C5 1.33(2) .
C6 C7 1.422(13) .
C6 C10 1.441(13) .
C7 C8 1.389(14) .
C8 C9 1.410(14) .
C9 C10 1.441(13) .
C11 C12 1.390(13) .
C11 C16 1.403(13) .
C12 C13 1.371(13) .
C13 C14 1.38(2) .
C14 C15 1.37(2) .
C15 C16 1.40(2) .
C17 C22 1.356(13) .
C17 C18 1.395(13) .
C18 C19 1.41(2) .
C19 C20 1.37(2) .
C20 C21 1.39(2) .
C21 C22 1.388(14) .
C23 C24 1.415(13) .
C23 C27 1.448(12) .
C24 C25 1.452(14) .
C25 C26 1.40(2) .
C26 C27 1.42(2) .
